data_4337401
loop_
_publ_author_name
'Bubrin, Denis'
'Niemeyer, Mark'

_publ_section_title
;
 Formation of Novel T-Shaped NNN Ligands via Rare-Earth Metal-Mediated
 Si-H Activation.
;
_journal_issue 3
_journal_name_full 'Inorganic chemistry'
_journal_page_first 1269
_journal_page_last 1271
_journal_paper_doi 10.1021/ic402941z
_journal_volume 53
_journal_year 2014
_chemical_formula_sum 'C20 H58 Ce N3 O2 Si6'
_chemical_formula_weight 681.35
_chemical_name_systematic
; 
Tris(tetramethyldisilazanido)bis(tetrahydrofuran)cerium 
;
_space_group_IT_number 14
_symmetry_cell_setting monoclinic
_symmetry_space_group_name_Hall '-P 2ybc'
_symmetry_space_group_name_H-M 'P 1 21/c 1'
_atom_sites_solution_hydrogens geom
_atom_sites_solution_primary direct
_atom_sites_solution_secondary difmap
_audit_creation_method SHELXL-97
_cell_angle_alpha 90.00
_cell_angle_beta 91.144(16)
_cell_angle_gamma 90.00
_cell_formula_units_Z 4
_cell_length_a 13.232(3)
_cell_length_b 16.457(4)
_cell_length_c 16.928(3)
_cell_measurement_temperature 173(2)
_cell_volume 3685.5(14)
_computing_structure_refinement 'SHELXL-97 (Sheldrick, 1997)'
_computing_structure_solution 'SHELXS-97 (Sheldrick, 1990)'
_diffrn_ambient_temperature 173(2)
_diffrn_measured_fraction_theta_full 0.995
_diffrn_measured_fraction_theta_max 0.995
_diffrn_measurement_device_type 'Siemens P4'
_diffrn_radiation_monochromator graphite
_diffrn_radiation_source 'fine-focus sealed tube'
_diffrn_radiation_type MoK\a
_diffrn_radiation_wavelength 0.71073
_diffrn_reflns_av_R_equivalents 0.0279
_diffrn_reflns_av_sigmaI/netI 0.0459
_diffrn_reflns_limit_h_max 16
_diffrn_reflns_limit_h_min -13
_diffrn_reflns_limit_k_max 21
_diffrn_reflns_limit_k_min 0
_diffrn_reflns_limit_l_max 21
_diffrn_reflns_limit_l_min -21
_diffrn_reflns_number 8350
_diffrn_reflns_theta_full 27.01
_diffrn_reflns_theta_max 27.01
_diffrn_reflns_theta_min 1.54
_exptl_absorpt_coefficient_mu 1.449
_exptl_absorpt_correction_T_max 0.749
_exptl_absorpt_correction_T_min 0.595
_exptl_absorpt_correction_type psi-scan
_exptl_crystal_colour 'pale yellow'
_exptl_crystal_density_diffrn 1.228
_exptl_crystal_density_method 'not measured'
_exptl_crystal_description prism
_exptl_crystal_F_000 1428
_exptl_crystal_size_max 0.60
_exptl_crystal_size_mid 0.40
_exptl_crystal_size_min 0.35
_refine_diff_density_max 1.907
_refine_diff_density_min -1.917
_refine_diff_density_rms 0.121
_refine_ls_extinction_method none
_refine_ls_goodness_of_fit_ref 0.967
_refine_ls_hydrogen_treatment refU
_refine_ls_matrix_type full
_refine_ls_number_parameters 325
_refine_ls_number_reflns 8006
_refine_ls_number_restraints 7
_refine_ls_restrained_S_all 0.967
_refine_ls_R_factor_all 0.0515
_refine_ls_R_factor_gt 0.0416
_refine_ls_shift/su_max 0.002
_refine_ls_shift/su_mean 0.000
_refine_ls_structure_factor_coef Fsqd
_refine_ls_weighting_details 'calc w=1/[\s^2^(Fo^2^)+(0.0722P)^2^] where P=(Fo^2^+2Fc^2^)/3'
_refine_ls_weighting_scheme calc
_refine_ls_wR_factor_gt 0.1058
_refine_ls_wR_factor_ref 0.1089
_reflns_number_gt 6343
_reflns_number_total 8006
_reflns_threshold_expression >2sigma(I)
_cod_data_source_file ic402941z_si_002.cif
_cod_data_source_block 1a
_cod_original_cell_volume 3685.3(13)
_cod_original_sg_symbol_H-M P2(1)/c
_cod_database_code 4337401

loop_
_symmetry_equiv_pos_as_xyz
'x, y, z'
'-x, y+1/2, -z+1/2'
'-x, -y, -z'
'x, -y-1/2, z-1/2'

loop_
_atom_site_label
_atom_site_type_symbol
_atom_site_fract_x
_atom_site_fract_y
_atom_site_fract_z
_atom_site_U_iso_or_equiv
_atom_site_adp_type
_atom_site_occupancy
_atom_site_symmetry_multiplicity
_atom_site_calc_flag
_atom_site_refinement_flags
_atom_site_disorder_assembly
_atom_site_disorder_group
Ce Ce 0.754358(14) 0.968914(11) 0.228878(10) 0.02665(7) Uani 1 1 d . . .
N1 N 0.7421(2) 0.82678(19) 0.2006(2) 0.0369(7) Uani 1 1 d . . .
N2 N 0.7371(3) 1.0598(2) 0.1200(2) 0.0389(7) Uani 1 1 d . . .
N3 N 0.7617(2) 1.03847(19) 0.35283(19) 0.0356(7) Uani 1 1 d . . .
Si1 Si 0.76487(10) 0.76707(8) 0.28073(7) 0.0499(3) Uani 1 1 d . . .
H1 H 0.810(4) 0.827(3) 0.329(3) 0.068(15) Uiso 1 1 d . . .
Si2 Si 0.71275(9) 0.79782(7) 0.10668(7) 0.0404(2) Uani 1 1 d . . .
H2 H 0.664(3) 0.863(3) 0.072(3) 0.054(13) Uiso 1 1 d . . .
Si3 Si 0.64976(10) 1.13393(8) 0.11656(7) 0.0469(3) Uani 1 1 d . . .
H3 H 0.592(3) 1.131(3) 0.184(3) 0.047(12) Uiso 1 1 d . . .
Si4 Si 0.82708(11) 1.03557(8) 0.05487(8) 0.0503(3) Uani 1 1 d . . .
H4 H 0.876(5) 0.962(3) 0.101(4) 0.09(2) Uiso 1 1 d . . .
Si5 Si 0.72886(10) 0.98795(7) 0.43586(7) 0.0432(3) Uani 1 1 d . . .
H5 H 0.680(3) 0.917(3) 0.409(3) 0.055(13) Uiso 1 1 d . . .
Si6 Si 0.80198(9) 1.13681(7) 0.34890(7) 0.0378(2) Uani 1 1 d . . .
H6 H 0.840(3) 1.154(3) 0.273(3) 0.046(12) Uiso 1 1 d . . .
C11 C 0.6485(5) 0.7293(3) 0.3310(4) 0.0737(16) Uani 1 1 d . . .
H11A H 0.6683 0.6951 0.3761 0.101(4) Uiso 1 1 calc R . .
H11B H 0.6074 0.6973 0.2935 0.101(4) Uiso 1 1 calc R . .
H11C H 0.6090 0.7757 0.3495 0.101(4) Uiso 1 1 calc R . .
C12 C 0.8485(5) 0.6763(4) 0.2624(4) 0.0848(19) Uani 1 1 d . . .
H12A H 0.8596 0.6465 0.3119 0.101(4) Uiso 1 1 calc R . .
H12B H 0.9136 0.6948 0.2424 0.101(4) Uiso 1 1 calc R . .
H12C H 0.8158 0.6405 0.2233 0.101(4) Uiso 1 1 calc R . .
C21 C 0.6182(4) 0.7128(3) 0.0988(3) 0.0635(13) Uani 1 1 d . . .
H21A H 0.5573 0.7274 0.1276 0.101(4) Uiso 1 1 calc R . .
H21B H 0.6476 0.6632 0.1215 0.101(4) Uiso 1 1 calc R . .
H21C H 0.6003 0.7034 0.0430 0.101(4) Uiso 1 1 calc R . .
C22 C 0.8236(4) 0.7684(3) 0.0469(3) 0.0563(12) Uani 1 1 d . . .
H22A H 0.8684 0.8154 0.0410 0.101(4) Uiso 1 1 calc R . .
H22B H 0.8002 0.7500 -0.0054 0.101(4) Uiso 1 1 calc R . .
H22C H 0.8606 0.7243 0.0735 0.101(4) Uiso 1 1 calc R . .
C31 C 0.5555(4) 1.1220(4) 0.0350(4) 0.0815(18) Uani 1 1 d . . .
H31A H 0.5217 1.0693 0.0398 0.101(4) Uiso 1 1 calc R . .
H31B H 0.5896 1.1247 -0.0158 0.101(4) Uiso 1 1 calc R . .
H31C H 0.5053 1.1656 0.0378 0.101(4) Uiso 1 1 calc R . .
C32 C 0.7043(5) 1.2385(3) 0.1099(4) 0.0772(17) Uani 1 1 d . . .
H32A H 0.7178 1.2595 0.1633 0.101(4) Uiso 1 1 calc R . .
H32B H 0.6562 1.2743 0.0823 0.101(4) Uiso 1 1 calc R . .
H32C H 0.7675 1.2365 0.0808 0.101(4) Uiso 1 1 calc R . .
C41 C 0.7814(5) 1.0107(5) -0.0478(3) 0.0832(18) Uani 1 1 d . . .
H41A H 0.7722 1.0611 -0.0780 0.101(4) Uiso 1 1 calc R . .
H41B H 0.7167 0.9818 -0.0454 0.101(4) Uiso 1 1 calc R . .
H41C H 0.8312 0.9763 -0.0737 0.101(4) Uiso 1 1 calc R . .
C42 C 0.9330(4) 1.1108(4) 0.0485(5) 0.087(2) Uani 1 1 d . . .
H42A H 0.9905 1.0855 0.0223 0.101(4) Uiso 1 1 calc R . .
H42B H 0.9538 1.1280 0.1018 0.101(4) Uiso 1 1 calc R . .
H42C H 0.9103 1.1582 0.0179 0.101(4) Uiso 1 1 calc R . .
C51 C 0.6432(5) 1.0450(4) 0.5026(4) 0.0729(16) Uani 1 1 d . . .
H51A H 0.5831 1.0628 0.4726 0.101(4) Uiso 1 1 calc R . .
H51B H 0.6788 1.0925 0.5241 0.101(4) Uiso 1 1 calc R . .
H51C H 0.6228 1.0095 0.5460 0.101(4) Uiso 1 1 calc R . .
C52 C 0.8390(5) 0.9541(3) 0.4984(3) 0.0684(16) Uani 1 1 d . . .
H52A H 0.8779 0.9134 0.4696 0.101(4) Uiso 1 1 calc R . .
H52B H 0.8146 0.9302 0.5475 0.101(4) Uiso 1 1 calc R . .
H52C H 0.8822 1.0009 0.5109 0.101(4) Uiso 1 1 calc R . .
C61 C 0.6988(4) 1.2140(3) 0.3575(3) 0.0552(12) Uani 1 1 d . . .
H61A H 0.7270 1.2686 0.3504 0.101(4) Uiso 1 1 calc R . .
H61B H 0.6688 1.2100 0.4098 0.101(4) Uiso 1 1 calc R . .
H61C H 0.6468 1.2039 0.3167 0.101(4) Uiso 1 1 calc R . .
C62 C 0.9025(4) 1.1647(3) 0.4232(3) 0.0584(13) Uani 1 1 d . . .
H62A H 0.8746 1.1626 0.4763 0.101(4) Uiso 1 1 calc R . .
H62B H 0.9267 1.2198 0.4124 0.101(4) Uiso 1 1 calc R . .
H62C H 0.9589 1.1263 0.4197 0.101(4) Uiso 1 1 calc R . .
O71 O 0.5641(2) 0.96033(17) 0.24752(17) 0.0419(7) Uani 1 1 d . . .
C72 C 0.5036(3) 1.0074(4) 0.3006(3) 0.0587(13) Uani 1 1 d . . .
H72A H 0.5269 1.0646 0.3025 0.150(10) Uiso 1 1 calc R . .
H72B H 0.5072 0.9845 0.3547 0.150(10) Uiso 1 1 calc R . .
C73 C 0.3973(4) 1.0021(4) 0.2670(4) 0.0708(16) Uani 1 1 d . . .
H73A H 0.3469 1.0082 0.3090 0.150(10) Uiso 1 1 calc R . .
H73B H 0.3851 1.0444 0.2263 0.150(10) Uiso 1 1 calc R . .
C74 C 0.3927(4) 0.9209(4) 0.2323(5) 0.085(2) Uani 1 1 d . . .
H74A H 0.3411 0.9181 0.1893 0.150(10) Uiso 1 1 calc R . .
H74B H 0.3771 0.8795 0.2727 0.150(10) Uiso 1 1 calc R . .
C75 C 0.4979(4) 0.9087(4) 0.2007(4) 0.079(2) Uani 1 1 d . . .
H75A H 0.5186 0.8511 0.2059 0.150(10) Uiso 1 1 calc R . .
H75B H 0.5000 0.9241 0.1442 0.150(10) Uiso 1 1 calc R . .
O81 O 0.9447(2) 0.94460(19) 0.24763(18) 0.0443(7) Uani 1 1 d . B .
C82 C 1.0015(4) 0.8840(4) 0.2031(3) 0.0700(16) Uani 1 1 d D . .
H82A H 1.0100 0.9025 0.1480 0.150(10) Uiso 1 1 calc R A 1
H82B H 0.9648 0.8316 0.2021 0.150(10) Uiso 1 1 calc R A 1
C83 C 1.1032(6) 0.8738(8) 0.2434(6) 0.064(3) Uiso 0.50 1 d PD B 1
H83A H 1.1559 0.9060 0.2169 0.077 Uiso 0.50 1 calc PR B 1
H83B H 1.1239 0.8160 0.2451 0.077 Uiso 0.50 1 calc PR B 1
C84 C 1.0827(10) 0.9069(7) 0.3272(7) 0.088(4) Uiso 0.50 1 d PD B 1
H84A H 1.0504 0.8654 0.3607 0.106 Uiso 0.50 1 calc PR B 1
H84B H 1.1456 0.9263 0.3537 0.106 Uiso 0.50 1 calc PR B 1
C83A C 1.0797(7) 0.8537(5) 0.2624(5) 0.050(2) Uiso 0.50 1 d PD B 2
H83C H 1.1357 0.8245 0.2369 0.060 Uiso 0.50 1 calc PR B 2
H83D H 1.0497 0.8188 0.3034 0.060 Uiso 0.50 1 calc PR B 2
C84A C 1.1132(5) 0.9375(6) 0.2955(7) 0.058(2) Uiso 0.50 1 d PD B 2
H84C H 1.1523 0.9321 0.3457 0.070 Uiso 0.50 1 calc PR B 2
H84D H 1.1534 0.9683 0.2569 0.070 Uiso 0.50 1 calc PR B 2
C85 C 1.0113(4) 0.9764(4) 0.3081(4) 0.0748(18) Uani 1 1 d D . .
H85A H 0.9730 0.9924 0.3553 0.150(10) Uiso 1 1 calc R B 1
H85B H 1.0488 1.0242 0.2886 0.150(10) Uiso 1 1 calc R B 1

loop_
_atom_site_aniso_label
_atom_site_aniso_U_11
_atom_site_aniso_U_22
_atom_site_aniso_U_33
_atom_site_aniso_U_23
_atom_site_aniso_U_13
_atom_site_aniso_U_12
Ce 0.03222(11) 0.02277(11) 0.02499(11) 0.00031(8) 0.00124(7) 0.00034(8)
N1 0.0422(17) 0.0225(15) 0.0460(18) -0.0039(13) 0.0010(14) -0.0018(13)
N2 0.0467(18) 0.0336(16) 0.0362(17) 0.0093(14) -0.0023(14) -0.0029(14)
N3 0.0421(17) 0.0322(17) 0.0324(15) -0.0058(13) 0.0004(13) -0.0005(13)
Si1 0.0622(8) 0.0429(7) 0.0449(7) -0.0020(5) 0.0033(6) -0.0092(6)
Si2 0.0430(6) 0.0281(5) 0.0498(6) -0.0043(5) -0.0039(5) 0.0004(5)
Si3 0.0643(8) 0.0404(6) 0.0357(6) 0.0032(5) -0.0019(5) 0.0096(6)
Si4 0.0591(7) 0.0461(7) 0.0460(7) 0.0140(6) 0.0108(6) 0.0055(6)
Si5 0.0603(7) 0.0306(6) 0.0384(6) -0.0019(5) -0.0042(5) -0.0095(5)
Si6 0.0448(6) 0.0304(5) 0.0385(5) -0.0029(4) 0.0033(4) -0.0003(5)
C11 0.092(4) 0.054(3) 0.076(4) -0.004(3) 0.022(3) -0.026(3)
C12 0.095(4) 0.063(4) 0.096(5) 0.031(3) -0.007(4) 0.024(3)
C21 0.062(3) 0.052(3) 0.076(3) -0.011(3) -0.013(3) -0.016(2)
C22 0.068(3) 0.045(3) 0.056(3) -0.016(2) 0.005(2) 0.001(2)
C31 0.073(4) 0.100(5) 0.071(4) -0.009(3) -0.017(3) 0.022(3)
C32 0.118(5) 0.036(3) 0.077(4) 0.006(3) 0.000(4) 0.008(3)
C41 0.103(5) 0.101(5) 0.046(3) 0.002(3) 0.013(3) 0.009(4)
C42 0.071(4) 0.070(4) 0.120(6) 0.023(4) 0.028(4) -0.011(3)
C51 0.086(4) 0.075(4) 0.059(3) 0.000(3) 0.027(3) -0.016(3)
C52 0.101(4) 0.048(3) 0.055(3) 0.012(2) -0.026(3) -0.006(3)
C61 0.064(3) 0.035(2) 0.067(3) -0.003(2) -0.001(2) 0.011(2)
C62 0.055(3) 0.041(2) 0.078(3) -0.016(2) -0.010(2) -0.012(2)
O71 0.0349(13) 0.0488(17) 0.0423(15) -0.0121(13) 0.0057(12) -0.0056(12)
C72 0.040(2) 0.080(3) 0.056(3) -0.024(3) 0.012(2) -0.005(2)
C73 0.045(3) 0.075(4) 0.092(4) -0.031(3) 0.002(3) 0.005(3)
C74 0.050(3) 0.068(4) 0.137(6) -0.032(4) -0.015(3) 0.002(3)
C75 0.047(3) 0.095(4) 0.096(4) -0.063(4) -0.011(3) 0.001(3)
O81 0.0362(14) 0.0447(16) 0.0519(17) -0.0083(14) -0.0020(13) 0.0051(12)
C82 0.047(3) 0.082(4) 0.081(4) -0.035(3) -0.006(2) 0.022(3)
C85 0.041(2) 0.084(4) 0.099(4) -0.045(3) -0.017(3) 0.005(3)

loop_
_atom_type_symbol
_atom_type_description
_atom_type_scat_dispersion_real
_atom_type_scat_dispersion_imag
_atom_type_scat_source
C C 0.0033 0.0016 'International Tables Vol C Tables 4.2.6.8 and 6.1.1.4'
H H 0.0000 0.0000 'International Tables Vol C Tables 4.2.6.8 and 6.1.1.4'
N N 0.0061 0.0033 'International Tables Vol C Tables 4.2.6.8 and 6.1.1.4'
O O 0.0106 0.0060 'International Tables Vol C Tables 4.2.6.8 and 6.1.1.4'
Si Si 0.0817 0.0704 'International Tables Vol C Tables 4.2.6.8 and 6.1.1.4'
Ce Ce -0.2486 2.6331 'International Tables Vol C Tables 4.2.6.8 and 6.1.1.4'

loop_
_geom_angle_atom_site_label_1
_geom_angle_atom_site_label_2
_geom_angle_atom_site_label_3
_geom_angle
N2 Ce N3 112.33(12)
N2 Ce N1 117.04(12)
N3 Ce N1 130.17(11)
N2 Ce O71 92.93(11)
N3 Ce O71 86.61(10)
N1 Ce O71 84.69(10)
N2 Ce O81 105.82(11)
N3 Ce O81 86.76(10)
N1 Ce O81 86.25(10)
O71 Ce O81 161.25(10)
N2 Ce Si4 29.15(9)
N3 Ce Si4 128.03(8)
N1 Ce Si4 99.56(9)
O71 Ce Si4 115.78(7)
O81 Ce Si4 81.91(8)
N2 Ce Si1 143.85(9)
N3 Ce Si1 103.76(8)
N1 Ce Si1 26.95(9)
O71 Ce Si1 87.13(7)
O81 Ce Si1 77.46(7)
Si4 Ce Si1 122.50(3)
N2 Ce Si6 88.07(9)
N3 Ce Si6 26.30(8)
N1 Ce Si6 154.67(9)
O71 Ce Si6 98.02(6)
O81 Ce Si6 83.43(7)
Si4 Ce Si6 101.79(3)
Si1 Ce Si6 127.75(3)
Si1 N1 Si2 128.29(19)
Si1 N1 Ce 113.34(17)
Si2 N1 Ce 118.36(17)
Si3 N2 Si4 130.0(2)
Si3 N2 Ce 122.56(18)
Si4 N2 Ce 107.43(17)
Si5 N3 Si6 125.63(19)
Si5 N3 Ce 119.06(16)
Si6 N3 Ce 115.30(16)
N1 Si1 C11 114.8(2)
N1 Si1 C12 114.9(2)
C11 Si1 C12 107.5(3)
N1 Si1 Ce 39.71(11)
C11 Si1 Ce 113.9(2)
C12 Si1 Ce 138.0(2)
N1 Si1 H1 97(2)
C11 Si1 H1 108(2)
C12 Si1 H1 114(2)
Ce Si1 H1 59(2)
N1 Si2 C22 114.4(2)
N1 Si2 C21 114.5(2)
C22 Si2 C21 107.3(2)
N1 Si2 H2 106.1(19)
C22 Si2 H2 109.7(19)
C21 Si2 H2 104.2(19)
N2 Si3 C31 113.7(2)
N2 Si3 C32 113.8(2)
C31 Si3 C32 107.9(3)
N2 Si3 H3 110.1(18)
C31 Si3 H3 103.4(18)
C32 Si3 H3 107.3(18)
N2 Si4 C41 116.0(3)
N2 Si4 C42 114.8(3)
C41 Si4 C42 108.6(3)
N2 Si4 Ce 43.43(11)
C41 Si4 Ce 131.3(2)
C42 Si4 Ce 120.1(2)
N2 Si4 H4 98(2)
C41 Si4 H4 114(2)
C42 Si4 H4 104(2)
Ce Si4 H4 55(2)
N3 Si5 C51 115.0(2)
N3 Si5 C52 113.9(2)
C51 Si5 C52 106.4(3)
N3 Si5 H5 105.2(19)
C51 Si5 H5 109.1(19)
C52 Si5 H5 106.8(19)
N3 Si6 C62 115.2(2)
N3 Si6 C61 114.3(2)
C62 Si6 C61 106.9(2)
N3 Si6 Ce 38.39(11)
C62 Si6 Ce 134.90(16)
C61 Si6 Ce 117.40(16)
N3 Si6 H6 109.7(18)
C62 Si6 H6 107.7(17)
C61 Si6 H6 102.0(17)
Ce Si6 H6 71.8(18)
Si1 C11 H11A 109.5
Si1 C11 H11B 109.5
H11A C11 H11B 109.5
Si1 C11 H11C 109.5
H11A C11 H11C 109.5
H11B C11 H11C 109.5
Si1 C12 H12A 109.5
Si1 C12 H12B 109.5
H12A C12 H12B 109.5
Si1 C12 H12C 109.5
H12A C12 H12C 109.5
H12B C12 H12C 109.5
Si2 C21 H21A 109.5
Si2 C21 H21B 109.5
H21A C21 H21B 109.5
Si2 C21 H21C 109.5
H21A C21 H21C 109.5
H21B C21 H21C 109.5
Si2 C22 H22A 109.5
Si2 C22 H22B 109.5
H22A C22 H22B 109.5
Si2 C22 H22C 109.5
H22A C22 H22C 109.5
H22B C22 H22C 109.5
Si3 C31 H31A 109.5
Si3 C31 H31B 109.5
H31A C31 H31B 109.5
Si3 C31 H31C 109.5
H31A C31 H31C 109.5
H31B C31 H31C 109.5
Si3 C32 H32A 109.5
Si3 C32 H32B 109.5
H32A C32 H32B 109.5
Si3 C32 H32C 109.5
H32A C32 H32C 109.5
H32B C32 H32C 109.5
Si4 C41 H41A 109.5
Si4 C41 H41B 109.5
H41A C41 H41B 109.5
Si4 C41 H41C 109.5
H41A C41 H41C 109.5
H41B C41 H41C 109.5
Si4 C42 H42A 109.5
Si4 C42 H42B 109.5
H42A C42 H42B 109.5
Si4 C42 H42C 109.5
H42A C42 H42C 109.5
H42B C42 H42C 109.5
Si5 C51 H51A 109.5
Si5 C51 H51B 109.5
H51A C51 H51B 109.5
Si5 C51 H51C 109.5
H51A C51 H51C 109.5
H51B C51 H51C 109.5
Si5 C52 H52A 109.5
Si5 C52 H52B 109.5
H52A C52 H52B 109.5
Si5 C52 H52C 109.5
H52A C52 H52C 109.5
H52B C52 H52C 109.5
Si6 C61 H61A 109.5
Si6 C61 H61B 109.5
H61A C61 H61B 109.5
Si6 C61 H61C 109.5
H61A C61 H61C 109.5
H61B C61 H61C 109.5
Si6 C62 H62A 109.5
Si6 C62 H62B 109.5
H62A C62 H62B 109.5
Si6 C62 H62C 109.5
H62A C62 H62C 109.5
H62B C62 H62C 109.5
C72 O71 C75 108.7(3)
C72 O71 Ce 127.6(2)
C75 O71 Ce 123.6(3)
O71 C72 C73 105.0(4)
O71 C72 H72A 110.7
C73 C72 H72A 110.7
O71 C72 H72B 110.7
C73 C72 H72B 110.7
H72A C72 H72B 108.8
C74 C73 C72 103.6(4)
C74 C73 H73A 111.0
C72 C73 H73A 111.0
C74 C73 H73B 111.0
C72 C73 H73B 111.0
H73A C73 H73B 109.0
C73 C74 C75 103.5(5)
C73 C74 H74A 111.1
C75 C74 H74A 111.1
C73 C74 H74B 111.1
C75 C74 H74B 111.1
H74A C74 H74B 109.0
O71 C75 C74 106.2(4)
O71 C75 H75A 110.5
C74 C75 H75A 110.5
O71 C75 H75B 110.5
C74 C75 H75B 110.5
H75A C75 H75B 108.7
C85 O81 C82 107.5(3)
C85 O81 Ce 128.2(3)
C82 O81 Ce 123.7(2)
O81 C82 C83 107.8(5)
O81 C82 C83A 103.6(5)
C83 C82 C83A 21.4(6)
O81 C82 H82A 110.1
C83 C82 H82A 110.1
C83A C82 H82A 129.7
O81 C82 H82B 110.1
C83 C82 H82B 110.1
C83A C82 H82B 93.0
H82A C82 H82B 108.5
C82 C83 C84 101.8(7)
C82 C83 H83A 111.4
C84 C83 H83A 111.4
C82 C83 H83B 111.4
C84 C83 H83B 111.4
H83A C83 H83B 109.3
C85 C84 C83 100.9(7)
C85 C84 H84A 111.6
C83 C84 H84A 111.6
C85 C84 H84B 111.6
C83 C84 H84B 111.6
H84A C84 H84B 109.4
C82 C83A C84A 97.6(6)
C82 C83A H83C 112.2
C84A C83A H83C 112.2
C82 C83A H83D 112.2
C84A C83A H83D 112.2
H83C C83A H83D 109.8
C85 C84A C83A 100.3(6)
C85 C84A H84C 111.7
C83A C84A H84C 111.7
C85 C84A H84D 111.7
C83A C84A H84D 111.7
H84C C84A H84D 109.5
O81 C85 C84A 106.4(5)
O81 C85 C84 104.4(6)
C84A C85 C84 32.4(6)
O81 C85 H85A 110.9
C84A C85 H85A 134.3
C84 C85 H85A 110.9
O81 C85 H85B 110.9
C84A C85 H85B 80.5
C84 C85 H85B 110.9
H85A C85 H85B 108.9

loop_
_geom_bond_atom_site_label_1
_geom_bond_atom_site_label_2
_geom_bond_distance
Ce N2 2.381(3)
Ce N3 2.390(3)
Ce N1 2.392(3)
Ce O71 2.547(3)
Ce O81 2.563(3)
Ce Si4 3.3044(14)
Ce Si1 3.4378(16)
Ce Si6 3.4796(12)
N1 Si1 1.697(4)
N1 Si2 1.698(4)
N2 Si3 1.681(4)
N2 Si4 1.687(4)
N3 Si5 1.697(3)
N3 Si6 1.705(3)
Si1 C11 1.881(5)
Si1 C12 1.889(6)
Si1 H1 1.41(5)
Si2 C22 1.863(5)
Si2 C21 1.880(5)
Si2 H2 1.38(5)
Si3 C31 1.852(6)
Si3 C32 1.870(5)
Si3 H3 1.38(4)
Si4 C41 1.874(6)
Si4 C42 1.875(6)
Si4 H4 1.58(6)
Si5 C51 1.868(6)
Si5 C52 1.869(5)
Si5 H5 1.40(5)
Si6 C62 1.869(5)
Si6 C61 1.872(4)
Si6 H6 1.42(4)
C11 H11A 0.9800
C11 H11B 0.9800
C11 H11C 0.9800
C12 H12A 0.9800
C12 H12B 0.9800
C12 H12C 0.9800
C21 H21A 0.9800
C21 H21B 0.9800
C21 H21C 0.9800
C22 H22A 0.9800
C22 H22B 0.9800
C22 H22C 0.9800
C31 H31A 0.9800
C31 H31B 0.9800
C31 H31C 0.9800
C32 H32A 0.9800
C32 H32B 0.9800
C32 H32C 0.9800
C41 H41A 0.9800
C41 H41B 0.9800
C41 H41C 0.9800
C42 H42A 0.9800
C42 H42B 0.9800
C42 H42C 0.9800
C51 H51A 0.9800
C51 H51B 0.9800
C51 H51C 0.9800
C52 H52A 0.9800
C52 H52B 0.9800
C52 H52C 0.9800
C61 H61A 0.9800
C61 H61B 0.9800
C61 H61C 0.9800
C62 H62A 0.9800
C62 H62B 0.9800
C62 H62C 0.9800
O71 C72 1.442(5)
O71 C75 1.446(5)
C72 C73 1.510(7)
C72 H72A 0.9900
C72 H72B 0.9900
C73 C74 1.461(8)
C73 H73A 0.9900
C73 H73B 0.9900
C74 C75 1.514(8)
C74 H74A 0.9900
C74 H74B 0.9900
C75 H75A 0.9900
C75 H75B 0.9900
O81 C85 1.435(6)
O81 C82 1.466(5)
C82 C83 1.506(6)
C82 C83A 1.512(6)
C82 H82A 0.9900
C82 H82B 0.9900
C83 C84 1.548(10)
C83 H83A 0.9900
C83 H83B 0.9900
C84 C85 1.515(6)
C84 H84A 0.9900
C84 H84B 0.9900
C83A C84A 1.551(10)
C83A H83C 0.9900
C83A H83D 0.9900
C84A C85 1.511(6)
C84A H84C 0.9900
C84A H84D 0.9900
C85 H85A 0.9900
C85 H85B 0.9900
